data_7215653
loop_
_publ_author_name
'Shao, Xiangfeng'
'Yamaji, Yuhta'
'Fujiwara, Hideki'
'Sugimoto, Toyonari'

_publ_section_title
;
 Interconvertible bistability in magnetic organic conductors based on bent
 donor molecules, EDO-EDSe-TTFVS(O)
;
_journal_issue 32
_journal_name_full 'Journal of Materials Chemistry'
_journal_page_first 5837
_journal_paper_doi 10.1039/b904061g
_journal_volume 19
_journal_year 2009
_chemical_formula_moiety 'C28 H20 Cl6 Fe O6 S12 Se4 '
_chemical_formula_sum 'C28 H20 Cl6 Fe O6 S12 Se4'
_chemical_formula_weight 1421.59
_space_group_IT_number 15
_symmetry_cell_setting monoclinic
_symmetry_Int_Tables_number 15
_symmetry_space_group_name_Hall '-C 2yc'
_symmetry_space_group_name_H-M 'C 1 2/c 1'
_cell_angle_alpha 90.0000
_cell_angle_beta 99.169(4)
_cell_angle_gamma 90.0000
_cell_formula_units_Z 8
_cell_length_a 33.833(5)
_cell_length_b 6.7777(10)
_cell_length_c 41.270(7)
_cell_measurement_reflns_used 9030
_cell_measurement_temperature 296.1
_cell_measurement_theta_max 27.3
_cell_measurement_theta_min 3.0
_cell_volume 9343(3)
_computing_cell_refinement PROCESS-AUTO
_computing_data_collection PROCESS-AUTO
_computing_data_reduction CrystalStructure
_computing_publication_material 'CrystalStructure 3.8'
_computing_structure_refinement CRYSTALS
_computing_structure_solution SIR92
_diffrn_detector_area_resol_mean 10.00
_diffrn_measured_fraction_theta_full 0.893
_diffrn_measured_fraction_theta_max 0.893
_diffrn_measurement_device_type 'Rigaku RAXIS-RAPID'
_diffrn_measurement_method \w
_diffrn_radiation_type 'Mo K\a'
_diffrn_radiation_wavelength 0.71075
_diffrn_reflns_av_R_equivalents 0.325
_diffrn_reflns_limit_h_max 43
_diffrn_reflns_limit_h_min -43
_diffrn_reflns_limit_k_max 7
_diffrn_reflns_limit_k_min -8
_diffrn_reflns_limit_l_max 53
_diffrn_reflns_limit_l_min -53
_diffrn_reflns_number 27812
_diffrn_reflns_theta_full 27.45
_diffrn_reflns_theta_max 27.45
_exptl_absorpt_coefficient_mu 4.359
_exptl_absorpt_correction_T_max 0.917
_exptl_absorpt_correction_T_min 0.001
_exptl_absorpt_correction_type multi-scan
_exptl_absorpt_process_details
;
Higashi, T. (1995). Program for Absorption Correction.
Rigaku Corporation, Tokyo, Japan.
;
_exptl_crystal_colour black
_exptl_crystal_density_diffrn 2.021
_exptl_crystal_density_method 'not measured'
_exptl_crystal_description platelet
_exptl_crystal_F_000 5536.00
_exptl_crystal_size_max 0.50
_exptl_crystal_size_mid 0.15
_exptl_crystal_size_min 0.02
_refine_diff_density_max 1.94
_refine_diff_density_min -3.60
_refine_ls_extinction_method none
_refine_ls_goodness_of_fit_ref 1.062
_refine_ls_hydrogen_treatment refall
_refine_ls_number_parameters 534
_refine_ls_number_reflns 3828
_refine_ls_R_factor_gt 0.0966
_refine_ls_shift/su_max 0.0112
_refine_ls_structure_factor_coef F
_refine_ls_weighting_details
;
Chebychev polynomial with 3 parameters (Carruthers & Watkin, 1979)
8.6391 2.6216 6.4438
;
_refine_ls_weighting_scheme calc
_refine_ls_wR_factor_ref 0.1220
_reflns_number_gt 3828
_reflns_number_total 9537
_reflns_threshold_expression F^2^>2.0\s(F^2^)
_cod_data_source_file b904061g.txt
_cod_data_source_block 080911
_cod_original_cell_volume 9343(2)
_cod_original_formula_sum 'C28 H20 Cl6 Fe O6 S12 Se4 '
_cod_database_code 7215653

loop_
_symmetry_equiv_pos_site_id
_symmetry_equiv_pos_as_xyz
1 +X,+Y,+Z
2 -X,+Y,1/2-Z
3 -X,-Y,-Z
4 +X,-Y,1/2+Z
5 1/2+X,1/2+Y,+Z
6 1/2-X,1/2+Y,1/2-Z
7 1/2-X,1/2-Y,-Z
8 1/2+X,1/2-Y,1/2+Z

loop_
_atom_site_label
_atom_site_type_symbol
_atom_site_fract_x
_atom_site_fract_y
_atom_site_fract_z
_atom_site_U_iso_or_equiv
_atom_site_adp_type
_atom_site_occupancy
_atom_site_symmetry_multiplicity
_atom_site_calc_flag
_atom_site_refinement_flags
Se(1) Se 0.19995(10) 0.7784(4) 0.61901(7) 0.0725(12) Uani 1.00 1 d .
Se(2) Se 0.19945(9) 0.2859(4) 0.64412(7) 0.0700(12) Uani 1.00 1 d .
Se(3) Se 0.05604(11) 0.7103(4) 0.34315(8) 0.0858(13) Uani 1.00 1 d .
Se(4) Se 0.01080(9) 0.2361(5) 0.33663(7) 0.0779(12) Uani 1.00 1 d .
Fe(1) Fe 0.09985(13) 0.0531(6) 0.24228(10) 0.0668(16) Uani 1.00 1 d .
Cl(1) Cl 0.0930(2) 0.3601(12) 0.2262(2) 0.107(3) Uani 1.00 1 d .
Cl(2) Cl 0.1172(2) 0.0422(12) 0.29567(18) 0.096(3) Uani 1.00 1 d .
Cl(3) Cl 0.0426(2) -0.0988(11) 0.22768(19) 0.083(3) Uani 1.00 1 d .
Cl(4) Cl 0.1457(2) -0.0850(12) 0.2181(2) 0.097(3) Uani 1.00 1 d .
Cl(5) Cl 0.1986(4) 0.564(2) 0.3300(3) 0.210(6) Uani 1.00 1 d .
Cl(6) Cl 0.2505(4) 0.405(2) 0.2738(3) 0.188(6) Uani 1.00 1 d .
S(1) S 0.0687(2) 0.5621(10) 0.49848(16) 0.045(2) Uani 1.00 1 d .
S(2) S 0.0267(2) 0.1797(10) 0.48595(18) 0.060(2) Uani 1.00 1 d .
S(3) S 0.0146(2) 0.7459(10) 0.43449(15) 0.052(2) Uani 1.00 1 d .
S(4) S -0.0280(2) 0.3633(10) 0.42277(17) 0.052(2) Uani 1.00 1 d .
S(5) S 0.1350(2) 0.6381(10) 0.56030(17) 0.058(2) Uani 1.00 1 d .
S(6) S 0.1360(2) 0.2251(10) 0.58031(15) 0.052(2) Uani 1.00 1 d .
S(7) S 0.1617(2) 0.4244(10) 0.47398(17) 0.054(2) Uani 1.00 1 d .
S(8) S 0.1670(2) 0.0138(11) 0.50104(18) 0.066(3) Uani 1.00 1 d .
S(9) S 0.2356(2) 0.5547(11) 0.53137(17) 0.052(2) Uani 1.00 1 d .
S(10) S 0.2397(2) 0.1385(10) 0.55557(18) 0.056(2) Uani 1.00 1 d .
S(11) S 0.1051(2) 0.5412(11) 0.40722(18) 0.057(2) Uani 1.00 1 d .
S(12) S 0.0689(2) 0.1475(10) 0.40118(16) 0.056(2) Uani 1.00 1 d .
O(1) O -0.0328(4) 0.907(2) 0.3839(4) 0.050(6) Uani 1.00 1 d .
O(2) O -0.0737(5) 0.520(2) 0.3720(4) 0.065(7) Uani 1.00 1 d .
O(3) O 0.0759(5) 0.027(2) 0.5375(4) 0.063(7) Uani 1.00 1 d .
O(4) O 0.2929(4) 0.661(2) 0.5797(3) 0.038(6) Uani 1.00 1 d .
O(5) O 0.2977(4) 0.219(2) 0.6054(3) 0.047(6) Uani 1.00 1 d .
O(6) O 0.1079(5) -0.066(3) 0.4551(4) 0.070(8) Uani 1.00 1 d .
C(1) C 0.0318(6) 0.416(3) 0.4733(5) 0.032(9) Uani 1.00 1 d .
C(2) C 0.0091(7) 0.497(3) 0.4467(7) 0.040(9) Uani 1.00 1 d .
C(3) C 0.0883(7) 0.364(3) 0.5254(6) 0.026(9) Uani 1.00 1 d .
C(4) C 0.0643(6) 0.178(3) 0.5224(5) 0.015(8) Uani 1.00 1 d .
C(5) C -0.0245(7) 0.733(4) 0.4015(5) 0.043(9) Uani 1.00 1 d .
C(6) C -0.0430(8) 0.548(4) 0.3961(6) 0.047(11) Uani 1.00 1 d .
C(7) C 0.1178(7) 0.406(3) 0.5517(6) 0.033(8) Uani 1.00 1 d .
C(8) C 0.1689(8) 0.569(3) 0.5947(5) 0.046(9) Uani 1.00 1 d .
C(9) C 0.1674(6) 0.389(4) 0.6047(5) 0.036(9) Uani 1.00 1 d .
C(10) C -0.0676(9) 0.887(4) 0.3585(6) 0.088(14) Uani 1.00 1 d .
C(11) C -0.0745(8) 0.669(4) 0.3454(6) 0.076(12) Uani 1.00 1 d .
C(12) C 0.1833(11) 0.695(4) 0.6620(7) 0.128(16) Uani 1.00 1 d .
C(13) C 0.1942(10) 0.504(4) 0.6732(7) 0.097(14) Uani 1.00 1 d .
C(14) C 0.1873(7) 0.262(3) 0.5036(5) 0.037(9) Uani 1.00 1 d .
C(15) C 0.2182(6) 0.319(4) 0.5290(5) 0.059(11) Uani 1.00 1 d .
C(16) C 0.1291(6) 0.253(4) 0.4524(6) 0.038(9) Uani 1.00 1 d .
C(17) C 0.1281(8) 0.063(4) 0.4667(5) 0.040(11) Uani 1.00 1 d .
C(18) C 0.2705(6) 0.498(4) 0.5663(5) 0.035(9) Uani 1.00 1 d .
C(19) C 0.2736(9) 0.303(4) 0.5787(9) 0.074(13) Uani 1.00 1 d .
C(20) C 0.1018(7) 0.317(3) 0.4241(6) 0.033(9) Uani 1.00 1 d .
C(21) C 0.0654(9) 0.498(3) 0.3731(6) 0.066(11) Uani 1.00 1 d .
C(22) C 0.0551(8) 0.325(3) 0.3709(5) 0.058(10) Uani 1.00 1 d .
C(23) C 0.3212(8) 0.588(4) 0.6050(8) 0.083(14) Uani 1.00 1 d .
C(24) C 0.3098(7) 0.406(4) 0.6219(7) 0.071(12) Uani 1.00 1 d .
C(25) C 0.0561(10) 0.543(5) 0.3062(7) 0.114(15) Uani 1.00 1 d .
C(26) C 0.0244(8) 0.392(5) 0.3002(6) 0.098(14) Uani 1.00 1 d .
C(27) C 0.1821(13) 0.553(7) 0.2861(8) 0.17(2) Uani 1.00 1 d .
C(28) C 0.2031(11) 0.386(8) 0.2724(10) 0.18(2) Uani 1.00 1 d .
H(1) H -0.0901 0.9061 0.3693 0.105 Uiso 1.00 1 c R
H(2) H -0.0682 0.9826 0.3415 0.105 Uiso 1.00 1 c R
H(3) H -0.0510 0.6462 0.3361 0.084 Uiso 1.00 1 c R
H(4) H -0.0974 0.6539 0.3290 0.084 Uiso 1.00 1 c R
H(5) H 0.1931 0.7925 0.6778 0.157 Uiso 1.00 1 c R
H(6) H 0.1549 0.6989 0.6581 0.157 Uiso 1.00 1 c R
H(7) H 0.1744 0.4655 0.6858 0.116 Uiso 1.00 1 c R
H(8) H 0.2192 0.5191 0.6871 0.116 Uiso 1.00 1 c R
H(9) H 0.3448 0.5552 0.5964 0.103 Uiso 1.00 1 c R
H(10) H 0.3269 0.6919 0.6205 0.103 Uiso 1.00 1 c R
H(11) H 0.2881 0.4461 0.6325 0.084 Uiso 1.00 1 c R
H(12) H 0.3318 0.3683 0.6380 0.084 Uiso 1.00 1 c R
H(13) H 0.0540 0.6240 0.2872 0.139 Uiso 1.00 1 c R
H(14) H 0.0810 0.4748 0.3090 0.139 Uiso 1.00 1 c R
H(15) H 0.0308 0.3013 0.2843 0.120 Uiso 1.00 1 c R
H(16) H 0.0007 0.4618 0.2915 0.120 Uiso 1.00 1 c R
H(17) H 0.1538 0.5360 0.2819 0.195 Uiso 1.00 1 c R
H(18) H 0.1889 0.6732 0.2765 0.195 Uiso 1.00 1 c R
H(19) H 0.1916 0.3735 0.2499 0.217 Uiso 1.00 1 c R
H(20) H 0.1976 0.2700 0.2839 0.217 Uiso 1.00 1 c R

loop_
_atom_site_aniso_label
_atom_site_aniso_U_11
_atom_site_aniso_U_22
_atom_site_aniso_U_33
_atom_site_aniso_U_12
_atom_site_aniso_U_13
_atom_site_aniso_U_23
Se(1) 0.088(2) 0.054(2) 0.073(2) -0.011(2) 0.0027(18) -0.0018(17)
Se(2) 0.094(2) 0.045(2) 0.064(2) -0.000(2) -0.0067(18) -0.0024(16)
Se(3) 0.123(3) 0.049(2) 0.083(2) 0.003(2) 0.011(2) 0.0109(19)
Se(4) 0.084(2) 0.076(2) 0.068(2) -0.010(2) -0.0071(18) 0.0064(19)
Fe(1) 0.075(3) 0.063(3) 0.063(2) 0.006(3) 0.015(2) 0.003(2)
Cl(1) 0.127(7) 0.056(6) 0.138(8) 0.017(6) 0.023(6) 0.028(4)
Cl(2) 0.127(7) 0.099(7) 0.056(5) -0.012(6) -0.002(5) 0.004(4)
Cl(3) 0.069(5) 0.086(7) 0.096(6) -0.017(5) 0.020(4) -0.002(4)
Cl(4) 0.102(7) 0.084(7) 0.116(7) -0.008(6) 0.051(5) -0.017(5)
Cl(5) 0.245(14) 0.256(16) 0.122(10) 0.050(13) 0.010(9) -0.053(9)
Cl(6) 0.148(11) 0.266(17) 0.152(11) 0.014(11) 0.029(8) 0.001(9)
S(1) 0.040(4) 0.030(5) 0.065(5) -0.000(4) 0.010(3) -0.007(3)
S(2) 0.076(6) 0.031(6) 0.074(5) -0.001(4) 0.011(4) -0.008(3)
S(3) 0.060(5) 0.040(5) 0.056(4) -0.014(4) 0.007(3) 0.003(3)
S(4) 0.061(5) 0.029(5) 0.066(5) -0.011(4) 0.014(4) -0.005(4)
S(5) 0.075(5) 0.037(5) 0.059(5) -0.003(5) 0.003(4) 0.008(3)
S(6) 0.063(5) 0.040(5) 0.051(4) 0.006(4) 0.003(3) -0.002(4)
S(7) 0.062(5) 0.030(5) 0.072(5) -0.002(4) 0.014(4) -0.001(4)
S(8) 0.072(5) 0.056(6) 0.073(5) -0.009(5) 0.018(4) -0.001(4)
S(9) 0.056(5) 0.028(5) 0.073(5) -0.015(5) 0.010(4) -0.001(3)
S(10) 0.063(5) 0.027(5) 0.077(5) -0.003(5) 0.005(4) 0.017(4)
S(11) 0.065(5) 0.035(5) 0.072(5) -0.006(4) 0.013(4) 0.006(4)
S(12) 0.067(5) 0.038(5) 0.060(5) -0.004(4) -0.000(4) 0.002(3)
O(1) 0.054(13) 0.017(14) 0.070(14) -0.007(10) -0.015(11) -0.002(10)
O(2) 0.067(14) 0.090(18) 0.024(11) 0.014(12) -0.033(11) 0.012(11)
O(3) 0.067(15) 0.041(15) 0.072(14) -0.031(12) -0.011(11) 0.024(10)
O(4) 0.031(11) 0.047(14) 0.026(10) -0.001(10) -0.032(8) -0.024(9)
O(5) 0.015(9) 0.079(16) 0.039(10) 0.015(12) -0.023(7) -0.014(10)
O(6) 0.063(15) 0.073(18) 0.078(15) -0.023(14) 0.026(12) -0.007(12)
C(1) 0.034(17) 0.03(2) 0.036(17) -0.007(16) 0.005(14) -0.012(14)
C(2) 0.06(2) -0.017(15) 0.08(2) -0.006(14) 0.007(17) -0.027(13)
C(3) 0.006(15) 0.04(2) 0.045(19) 0.016(15) 0.036(14) 0.038(14)
C(4) 0.017(16) -0.002(17) 0.043(17) -0.014(15) 0.041(13) 0.005(12)
C(5) 0.07(2) -0.016(17) 0.067(19) 0.046(19) 0.001(16) -0.016(15)
C(6) 0.07(2) 0.05(2) 0.028(18) -0.018(19) 0.010(18) -0.008(16)
C(7) 0.054(19) -0.019(15) 0.060(18) 0.006(14) -0.005(16) 0.006(12)
C(8) 0.08(2) 0.011(18) 0.046(17) -0.090(18) 0.026(15) -0.012(13)
C(9) 0.011(16) 0.06(2) 0.042(18) 0.006(16) 0.022(13) -0.014(15)
C(10) 0.16(3) 0.09(3) 0.02(2) -0.03(2) 0.01(2) 0.021(17)
C(11) 0.06(2) 0.09(2) 0.07(2) 0.01(2) -0.041(17) -0.01(2)
C(12) 0.21(4) 0.06(2) 0.12(3) -0.03(3) 0.05(2) -0.08(2)
C(13) 0.16(3) 0.01(2) 0.12(2) 0.03(2) 0.02(2) -0.048(17)
C(14) 0.07(2) -0.018(16) 0.069(18) 0.013(16) 0.047(16) 0.016(13)
C(15) -0.005(13) 0.14(3) 0.031(16) 0.010(19) -0.018(11) 0.008(18)
C(16) 0.032(16) 0.04(2) 0.047(18) -0.042(18) 0.006(14) -0.021(17)
C(17) 0.07(2) 0.03(2) 0.022(17) -0.043(19) 0.004(16) 0.004(15)
C(18) 0.023(17) 0.07(2) 0.011(15) -0.029(18) 0.006(14) -0.028(15)
C(19) 0.05(2) 0.01(2) 0.16(3) 0.00(2) 0.02(2) 0.01(2)
C(20) 0.054(18) 0.009(19) 0.043(17) -0.012(16) 0.026(15) -0.013(14)
C(21) 0.16(3) -0.046(12) 0.10(2) 0.089(16) 0.06(2) 0.019(13)
C(22) 0.11(2) 0.02(2) 0.042(17) 0.11(2) 0.003(15) 0.011(14)
C(23) 0.04(2) 0.07(2) 0.14(3) -0.09(2) 0.04(2) -0.07(2)
C(24) 0.03(2) 0.03(2) 0.14(2) -0.053(18) 0.000(19) 0.01(2)
C(25) 0.12(3) 0.15(3) 0.07(2) -0.07(3) 0.03(2) 0.01(2)
C(26) 0.08(2) 0.16(3) 0.06(2) -0.02(2) 0.02(2) 0.03(2)
C(27) 0.13(4) 0.26(6) 0.09(3) 0.03(4) -0.02(2) 0.07(3)
C(28) 0.04(3) 0.36(8) 0.14(3) -0.08(4) 0.02(2) -0.02(4)

loop_
_atom_type_symbol
_atom_type_description
_atom_type_scat_dispersion_real
_atom_type_scat_dispersion_imag
_atom_type_scat_source
C C 0.003 0.002
;
International Tables for Crystallography
(1992, Vol. C, Tables 4.2.6.8 and 6.1.1.4)
;
O O 0.011 0.006
;
International Tables for Crystallography
(1992, Vol. C, Tables 4.2.6.8 and 6.1.1.4)
;
S S 0.125 0.123
;
International Tables for Crystallography
(1992, Vol. C, Tables 4.2.6.8 and 6.1.1.4)
;
Se Se -0.093 2.226
;
International Tables for Crystallography
(1992, Vol. C, Tables 4.2.6.8 and 6.1.1.4)
;
Fe Fe 0.346 0.844
;
International Tables for Crystallography
(1992, Vol. C, Tables 4.2.6.8 and 6.1.1.4)
;
H H 0.000 0.000
;
International Tables for Crystallography
(1992, Vol. C, Table 6.1.1.4)
;
Cl Cl 0.148 0.159
;
International Tables for Crystallography
(1992, Vol. C, Tables 4.2.6.8 and 6.1.1.4)
;

loop_
_geom_angle_atom_site_label_1
_geom_angle_atom_site_label_2
_geom_angle_atom_site_label_3
_geom_angle
_geom_angle_publ_flag
C(8) Se(1) C(12) 92.6(12) yes
C(9) Se(2) C(13) 98.7(11) yes
C(21) Se(3) C(25) 92.8(12) yes
C(22) Se(4) C(26) 98.1(11) yes
Cl(1) Fe(1) Cl(2) 109.6(3) yes
Cl(1) Fe(1) Cl(3) 108.5(3) yes
Cl(1) Fe(1) Cl(4) 108.5(3) yes
Cl(2) Fe(1) Cl(3) 110.2(3) yes
Cl(2) Fe(1) Cl(4) 110.4(3) yes
Cl(3) Fe(1) Cl(4) 109.5(3) yes
C(1) S(1) C(3) 95.8(11) yes
C(1) S(2) C(4) 99.8(11) yes
C(2) S(3) C(5) 94.1(12) yes
C(2) S(4) C(6) 95.7(12) yes
C(7) S(5) C(8) 94.6(11) yes
C(7) S(6) C(9) 93.5(11) yes
C(14) S(7) C(16) 98.0(11) yes
C(14) S(8) C(17) 95.6(12) yes
C(15) S(9) C(18) 91.2(12) yes
C(15) S(10) C(19) 94.0(14) yes
C(20) S(11) C(21) 94.9(11) yes
C(20) S(12) C(22) 90.6(11) yes
C(5) O(1) C(10) 111.8(18) yes
C(6) O(2) C(11) 112(2) yes
C(18) O(4) C(23) 106.4(18) yes
C(19) O(5) C(24) 96(2) yes
S(1) C(1) S(2) 116.0(12) yes
S(1) C(1) C(2) 120.0(18) yes
S(2) C(1) C(2) 124.0(18) yes
S(3) C(2) S(4) 115.8(14) yes
S(3) C(2) C(1) 122.9(18) yes
S(4) C(2) C(1) 121.4(17) yes
S(1) C(3) C(4) 115.9(15) yes
S(1) C(3) C(7) 118.9(18) yes
C(4) C(3) C(7) 123(2) yes
S(2) C(4) O(3) 123.6(18) yes
S(2) C(4) C(3) 111.2(16) yes
O(3) C(4) C(3) 122.4(19) yes
S(3) C(5) O(1) 115.3(18) yes
S(3) C(5) C(6) 115.7(19) yes
O(1) C(5) C(6) 129(2) yes
S(4) C(6) O(2) 120(2) yes
S(4) C(6) C(5) 118.6(18) yes
O(2) C(6) C(5) 122(2) yes
S(5) C(7) S(6) 116.0(13) yes
S(5) C(7) C(3) 122.2(18) yes
S(6) C(7) C(3) 121.5(17) yes
Se(1) C(8) S(5) 117.2(13) yes
Se(1) C(8) C(9) 124.7(17) yes
S(5) C(8) C(9) 117.3(19) yes
Se(2) C(9) S(6) 117.7(15) yes
Se(2) C(9) C(8) 124.3(18) yes
S(6) C(9) C(8) 118.0(17) yes
O(1) C(10) C(11) 113(2) yes
O(2) C(11) C(10) 114(2) yes
Se(1) C(12) C(13) 117(2) yes
Se(2) C(13) C(12) 123(2) yes
S(7) C(14) S(8) 113.4(12) yes
S(7) C(14) C(15) 124.7(19) yes
S(8) C(14) C(15) 121.7(18) yes
S(9) C(15) S(10) 121.4(12) yes
S(9) C(15) C(14) 121(2) yes
S(10) C(15) C(14) 118(2) yes
S(7) C(16) C(17) 116.6(17) yes
S(7) C(16) C(20) 119.2(19) yes
C(17) C(16) C(20) 124(2) yes
S(8) C(17) O(6) 119(2) yes
S(8) C(17) C(16) 115.6(19) yes
O(6) C(17) C(16) 124(2) yes
S(9) C(18) O(4) 113.6(19) yes
S(9) C(18) C(19) 120(2) yes
O(4) C(18) C(19) 126(2) yes
S(10) C(19) O(5) 115(2) yes
S(10) C(19) C(18) 113(2) yes
O(5) C(19) C(18) 132(2) yes
S(11) C(20) S(12) 116.3(13) yes
S(11) C(20) C(16) 122.1(18) yes
S(12) C(20) C(16) 120.7(17) yes
Se(3) C(21) S(11) 114.3(12) yes
Se(3) C(21) C(22) 132(2) yes
S(11) C(21) C(22) 112.4(18) yes
Se(4) C(22) S(12) 112.7(13) yes
Se(4) C(22) C(21) 121.2(19) yes
S(12) C(22) C(21) 124.7(19) yes
O(4) C(23) C(24) 116(2) yes
O(5) C(24) C(23) 125(2) yes
Se(3) C(25) C(26) 117(2) yes
Se(4) C(26) C(25) 120.0(19) yes
Cl(5) C(27) C(28) 109(2) yes
Cl(6) C(28) C(27) 117(3) yes
O(1) C(10) H(1) 105.3 no
O(1) C(10) H(2) 112.9 no
C(11) C(10) H(1) 101.5 no
C(11) C(10) H(2) 113.6 no
H(1) C(10) H(2) 109.5 no
O(2) C(11) H(3) 105.6 no
O(2) C(11) H(4) 111.6 no
C(10) C(11) H(3) 101.8 no
C(10) C(11) H(4) 113.8 no
H(3) C(11) H(4) 109.5 no
Se(1) C(12) H(5) 107.0 no
Se(1) C(12) H(6) 105.0 no
C(13) C(12) H(5) 111.8 no
C(13) C(12) H(6) 106.6 no
H(5) C(12) H(6) 109.4 no
Se(2) C(13) H(7) 106.1 no
Se(2) C(13) H(8) 107.4 no
C(12) C(13) H(7) 105.2 no
C(12) C(13) H(8) 105.0 no
H(7) C(13) H(8) 109.5 no
O(4) C(23) H(9) 108.7 no
O(4) C(23) H(10) 106.6 no
C(24) C(23) H(9) 106.1 no
C(24) C(23) H(10) 109.5 no
H(9) C(23) H(10) 109.5 no
O(5) C(24) H(11) 106.4 no
O(5) C(24) H(12) 102.5 no
C(23) C(24) H(11) 105.0 no
C(23) C(24) H(12) 108.5 no
H(11) C(24) H(12) 109.5 no
Se(3) C(25) H(13) 108.0 no
Se(3) C(25) H(14) 107.9 no
C(26) C(25) H(13) 107.6 no
C(26) C(25) H(14) 106.7 no
H(13) C(25) H(14) 109.4 no
Se(4) C(26) H(15) 106.7 no
Se(4) C(26) H(16) 105.9 no
C(25) C(26) H(15) 108.9 no
C(25) C(26) H(16) 105.5 no
H(15) C(26) H(16) 109.5 no
Cl(5) C(27) H(17) 109.1 no
Cl(5) C(27) H(18) 108.9 no
C(28) C(27) H(17) 111.4 no
C(28) C(27) H(18) 109.3 no
H(17) C(27) H(18) 109.5 no
Cl(6) C(28) H(19) 107.2 no
Cl(6) C(28) H(20) 108.9 no
C(27) C(28) H(19) 106.8 no
C(27) C(28) H(20) 107.1 no
H(19) C(28) H(20) 109.5 no

loop_
_geom_bond_atom_site_label_1
_geom_bond_atom_site_label_2
_geom_bond_distance
_geom_bond_publ_flag
Se(1) C(8) 1.94(2) yes
Se(1) C(12) 2.02(3) yes
Se(2) C(9) 1.94(2) yes
Se(2) C(13) 1.93(2) yes
Se(3) C(21) 1.89(2) yes
Se(3) C(25) 1.90(3) yes
Se(4) C(22) 1.98(2) yes
Se(4) C(26) 1.95(3) yes
Fe(1) Cl(1) 2.185(9) yes
Fe(1) Cl(2) 2.189(8) yes
Fe(1) Cl(3) 2.192(8) yes
Fe(1) Cl(4) 2.185(9) yes
Cl(5) C(27) 1.81(3) yes
Cl(6) C(28) 1.60(4) yes
S(1) C(1) 1.79(2) yes
S(1) C(3) 1.80(2) yes
S(2) C(1) 1.70(2) yes
S(2) C(4) 1.81(2) yes
S(3) C(2) 1.78(2) yes
S(3) C(5) 1.74(2) yes
S(4) C(2) 1.72(2) yes
S(4) C(6) 1.69(2) yes
S(5) C(7) 1.70(2) yes
S(5) C(8) 1.74(2) yes
S(6) C(7) 1.74(2) yes
S(6) C(9) 1.74(2) yes
S(7) C(14) 1.77(2) yes
S(7) C(16) 1.74(2) yes
S(8) C(14) 1.81(2) yes
S(8) C(17) 1.80(2) yes
S(9) C(15) 1.70(3) yes
S(9) C(18) 1.75(2) yes
S(10) C(15) 1.72(2) yes
S(10) C(19) 1.76(3) yes
S(11) C(20) 1.69(2) yes
S(11) C(21) 1.81(2) yes
S(12) C(20) 1.76(2) yes
S(12) C(22) 1.74(2) yes
O(1) C(5) 1.39(3) yes
O(1) C(10) 1.45(3) yes
O(2) C(6) 1.33(3) yes
O(2) C(11) 1.49(3) yes
O(3) C(4) 1.23(2) yes
O(4) C(18) 1.40(3) yes
O(4) C(23) 1.39(3) yes
O(5) C(19) 1.38(3) yes
O(5) C(24) 1.47(3) yes
O(6) C(17) 1.17(3) yes
C(1) C(2) 1.35(3) yes
C(3) C(4) 1.50(3) yes
C(3) C(7) 1.38(3) yes
C(5) C(6) 1.40(4) yes
C(8) C(9) 1.30(3) yes
C(10) C(11) 1.58(4) yes
C(12) C(13) 1.41(4) yes
C(14) C(15) 1.41(3) yes
C(16) C(17) 1.42(4) yes
C(16) C(20) 1.43(3) yes
C(18) C(19) 1.41(4) yes
C(21) C(22) 1.22(3) yes
C(23) C(24) 1.50(4) yes
C(25) C(26) 1.48(4) yes
C(27) C(28) 1.50(6) yes
C(10) H(1) 0.950 no
C(10) H(2) 0.950 no
C(11) H(3) 0.950 no
C(11) H(4) 0.950 no
C(12) H(5) 0.950 no
C(12) H(6) 0.950 no
C(13) H(7) 0.950 no
C(13) H(8) 0.950 no
C(23) H(9) 0.950 no
C(23) H(10) 0.950 no
C(24) H(11) 0.950 no
C(24) H(12) 0.950 no
C(25) H(13) 0.950 no
C(25) H(14) 0.950 no
C(26) H(15) 0.950 no
C(26) H(16) 0.950 no
C(27) H(17) 0.950 no
C(27) H(18) 0.950 no
C(28) H(19) 0.950 no
C(28) H(20) 0.950 no

loop_
_geom_contact_atom_site_label_1
_geom_contact_atom_site_label_2
_geom_contact_distance
_geom_contact_site_symmetry_2
Se(1) Se(2) 3.593(4) 1_565
Se(2) Se(1) 3.593(4) 1_545
Se(4) O(1) 3.446(17) 1_545
Cl(1) C(11) 3.60(3) 2_555
Cl(4) Cl(6) 3.476(15) 6_545
Cl(5) O(5) 3.27(2) 7_556
Cl(6) Cl(4) 3.476(15) 6_555
S(1) S(7) 3.580(10) .
S(1) O(3) 3.53(2) 1_565
S(1) O(6) 3.47(2) 1_565
S(2) S(2) 3.346(10) 3_556
S(3) O(6) 3.38(2) 1_565
S(3) C(4) 3.47(2) 3_566
S(4) O(1) 3.475(18) 1_545
S(5) O(3) 3.353(19) 1_565
S(6) O(2) 3.55(2) 3_566
S(7) S(1) 3.580(10) .
S(7) C(3) 3.54(2) .
S(11) O(6) 3.31(2) 1_565
O(1) Se(4) 3.446(17) 1_565
O(1) S(4) 3.475(18) 1_565
O(2) S(6) 3.55(2) 3_566
O(2) C(9) 3.51(3) 3_566
O(3) S(1) 3.53(2) 1_545
O(3) S(5) 3.353(19) 1_545
O(5) Cl(5) 3.27(2) 7_556
O(6) S(1) 3.47(2) 1_545
O(6) S(3) 3.38(2) 1_545
O(6) S(11) 3.31(2) 1_545
C(1) C(1) 3.51(3) 3_566
C(1) C(20) 3.42(3) .
C(3) S(7) 3.54(2) .
C(3) C(16) 3.59(3) .
C(3) C(17) 3.59(3) .
C(4) S(3) 3.47(2) 3_566
C(4) C(17) 3.49(3) .
C(6) C(7) 3.59(4) 3_566
C(7) C(6) 3.59(4) 3_566
C(7) C(14) 3.45(3) .
C(9) O(2) 3.51(3) 3_566
C(11) Cl(1) 3.60(3) 2_555
C(14) C(7) 3.45(3) .
C(15) C(15) 3.59(3) 7_556
C(16) C(3) 3.59(3) .
C(17) C(3) 3.59(3) .
C(17) C(4) 3.49(3) .
C(20) C(1) 3.42(3) .
Se(2) H(11) 3.295 .
Se(4) H(2) 3.210 1_545
Se(4) H(3) 3.475 .
Fe(1) H(2) 3.485 2_545
Fe(1) H(15) 3.547 .
Cl(1) H(3) 3.351 2_555
Cl(1) H(4) 3.048 2_555
Cl(1) H(13) 3.512 .
Cl(1) H(14) 3.591 .
Cl(1) H(15) 3.456 .
Cl(1) H(16) 3.212 2_555
Cl(1) H(17) 3.072 .
Cl(1) H(19) 3.324 .
Cl(2) H(12) 3.056 7_556
Cl(2) H(13) 3.536 1_545
Cl(2) H(14) 3.259 .
Cl(2) H(15) 3.378 .
Cl(2) H(20) 3.231 .
Cl(3) H(2) 3.161 2_545
Cl(3) H(3) 3.199 2_545
Cl(3) H(13) 3.068 1_545
Cl(3) H(16) 3.357 2_545
Cl(4) H(2) 3.328 2_545
Cl(4) H(4) 2.928 2_545
Cl(4) H(5) 3.181 4_564
Cl(4) H(7) 3.126 4_554
Cl(4) H(18) 3.085 1_545
Cl(5) H(10) 2.868 7_566
Cl(5) H(12) 3.438 7_556
Cl(6) H(5) 3.258 7_566
Cl(6) H(8) 3.378 7_556
Cl(6) H(18) 3.514 6_545
S(6) H(1) 2.925 3_566
S(11) H(9) 3.234 7_566
S(11) H(10) 3.272 7_566
S(12) H(9) 3.214 7_556
O(2) H(6) 3.194 3_566
O(6) H(9) 2.858 7_556
C(9) H(1) 3.589 3_566
C(11) H(7) 3.541 3_566
C(13) H(4) 3.433 3_566
C(13) H(19) 3.291 4_565
C(16) H(9) 3.123 7_556
C(17) H(9) 3.000 7_556
C(20) H(9) 3.289 7_556
C(26) H(3) 3.586 .
H(1) S(6) 2.925 3_566
H(1) C(9) 3.589 3_566
H(1) H(6) 3.530 3_576
H(2) Se(4) 3.210 1_565
H(2) Fe(1) 3.485 2_565
H(2) Cl(3) 3.161 2_565
H(2) Cl(4) 3.328 2_565
H(3) Se(4) 3.475 .
H(3) Cl(1) 3.351 2_555
H(3) Cl(3) 3.199 2_565
H(3) C(26) 3.586 .
H(3) H(16) 3.006 .
H(4) Cl(1) 3.048 2_555
H(4) Cl(4) 2.928 2_565
H(4) C(13) 3.433 3_566
H(4) H(6) 3.181 3_566
H(4) H(7) 2.704 3_566
H(5) Cl(4) 3.181 4_565
H(5) Cl(6) 3.258 7_566
H(5) H(19) 3.191 4_565
H(6) O(2) 3.194 3_566
H(6) H(1) 3.530 3_576
H(6) H(4) 3.181 3_566
H(7) Cl(4) 3.126 4_555
H(7) C(11) 3.541 3_566
H(7) H(4) 2.704 3_566
H(7) H(19) 2.834 4_565
H(8) Cl(6) 3.378 7_556
H(8) H(11) 3.525 .
H(8) H(19) 2.983 4_565
H(8) H(20) 3.481 7_556
H(9) S(11) 3.234 7_566
H(9) S(12) 3.214 7_556
H(9) O(6) 2.858 7_556
H(9) C(16) 3.123 7_556
H(9) C(17) 3.000 7_556
H(9) C(20) 3.289 7_556
H(10) Cl(5) 2.868 7_566
H(10) S(11) 3.272 7_566
H(11) Se(2) 3.295 .
H(11) H(8) 3.525 .
H(12) Cl(2) 3.056 7_556
H(12) Cl(5) 3.438 7_556
H(13) Cl(1) 3.512 .
H(13) Cl(2) 3.536 1_565
H(13) Cl(3) 3.068 1_565
H(13) H(17) 3.472 .
H(14) Cl(1) 3.591 .
H(14) Cl(2) 3.259 .
H(14) H(17) 2.896 .
H(15) Fe(1) 3.547 .
H(15) Cl(1) 3.456 .
H(15) Cl(2) 3.378 .
H(15) H(15) 3.241 2_555
H(15) H(16) 3.323 2_555
H(16) Cl(1) 3.212 2_555
H(16) Cl(3) 3.357 2_565
H(16) H(3) 3.006 .
H(16) H(15) 3.323 2_555
H(16) H(16) 3.415 2_555
H(17) Cl(1) 3.072 .
H(17) H(13) 3.472 .
H(17) H(14) 2.896 .
H(18) Cl(4) 3.085 1_565
H(18) Cl(6) 3.514 6_555
H(19) Cl(1) 3.324 .
H(19) C(13) 3.291 4_564
H(19) H(5) 3.191 4_564
H(19) H(7) 2.834 4_564
H(19) H(8) 2.983 4_564
H(20) Cl(2) 3.231 .
H(20) H(8) 3.481 7_556

loop_
_geom_torsion_atom_site_label_1
_geom_torsion_atom_site_label_2
_geom_torsion_atom_site_label_3
_geom_torsion_atom_site_label_4
_geom_torsion
C(8) Se(1) C(12) C(13) 61(2)
C(12) Se(1) C(8) S(5) 126.5(17)
C(12) Se(1) C(8) C(9) -43(2)
C(9) Se(2) C(13) C(12) -21(3)
C(13) Se(2) C(9) S(6) -139.9(16)
C(13) Se(2) C(9) C(8) 43(2)
C(21) Se(3) C(25) C(26) 63(2)
C(25) Se(3) C(21) S(11) 131.8(18)
C(25) Se(3) C(21) C(22) -33(3)
C(22) Se(4) C(26) C(25) -8(2)
C(26) Se(4) C(22) S(12) -151.4(15)
C(26) Se(4) C(22) C(21) 41(2)
C(1) S(1) C(3) C(4) -12(2)
C(1) S(1) C(3) C(7) -177(2)
C(3) S(1) C(1) S(2) 6.4(17)
C(3) S(1) C(1) C(2) -176(2)
C(1) S(2) C(4) O(3) -169(2)
C(1) S(2) C(4) C(3) -7(2)
C(4) S(2) C(1) S(1) -0.6(14)
C(4) S(2) C(1) C(2) -178(2)
C(2) S(3) C(5) O(1) 178(2)
C(2) S(3) C(5) C(6) -3(2)
C(5) S(3) C(2) S(4) 1.0(18)
C(5) S(3) C(2) C(1) -178(2)
C(2) S(4) C(6) O(2) -178(2)
C(2) S(4) C(6) C(5) -2(2)
C(6) S(4) C(2) S(3) 0.4(14)
C(6) S(4) C(2) C(1) 179.6(18)
C(7) S(5) C(8) Se(1) -178.3(16)
C(7) S(5) C(8) C(9) -8(2)
C(8) S(5) C(7) S(6) 5.7(18)
C(8) S(5) C(7) C(3) 179.7(18)
C(7) S(6) C(9) Se(2) 179.7(11)
C(7) S(6) C(9) C(8) -3(2)
C(9) S(6) C(7) S(5) -2.7(17)
C(9) S(6) C(7) C(3) -177(2)
C(14) S(7) C(16) C(17) 9(2)
C(14) S(7) C(16) C(20) -178(2)
C(16) S(7) C(14) S(8) -5.0(16)
C(16) S(7) C(14) C(15) -179.5(18)
C(14) S(8) C(17) O(6) 176(2)
C(14) S(8) C(17) C(16) 6(2)
C(17) S(8) C(14) S(7) 0.3(13)
C(17) S(8) C(14) C(15) 175(2)
C(15) S(9) C(18) O(4) -177.1(18)
C(15) S(9) C(18) C(19) 2(2)
C(18) S(9) C(15) S(10) -3.7(18)
C(18) S(9) C(15) C(14) -179.4(18)
C(15) S(10) C(19) O(5) 177(2)
C(15) S(10) C(19) C(18) -2(2)
C(19) S(10) C(15) S(9) 4(2)
C(19) S(10) C(15) C(14) 179.5(16)
C(20) S(11) C(21) Se(3) -178.3(16)
C(20) S(11) C(21) C(22) -11(2)
C(21) S(11) C(20) S(12) 6.4(18)
C(21) S(11) C(20) C(16) 175(2)
C(20) S(12) C(22) Se(4) -173.7(14)
C(20) S(12) C(22) C(21) -7(3)
C(22) S(12) C(20) S(11) -1.9(17)
C(22) S(12) C(20) C(16) -171(2)
C(5) O(1) C(10) C(11) -28(3)
C(10) O(1) C(5) S(3) -175.7(18)
C(10) O(1) C(5) C(6) 5(3)
C(6) O(2) C(11) C(10) -46(3)
C(11) O(2) C(6) S(4) -162(2)
C(11) O(2) C(6) C(5) 23(3)
C(18) O(4) C(23) C(24) -29(3)
C(23) O(4) C(18) S(9) -174.6(18)
C(23) O(4) C(18) C(19) 6(3)
C(19) O(5) C(24) C(23) -43(2)
C(24) O(5) C(19) S(10) -163(2)
C(24) O(5) C(19) C(18) 16(4)
S(1) C(1) C(2) S(3) 2(3)
S(1) C(1) C(2) S(4) -177.5(15)
S(2) C(1) C(2) S(3) 178.8(15)
S(2) C(1) C(2) S(4) -0(2)
S(1) C(3) C(4) S(2) 13(2)
S(1) C(3) C(4) O(3) 174.3(19)
S(1) C(3) C(7) S(5) 2(3)
S(1) C(3) C(7) S(6) 175.8(14)
C(4) C(3) C(7) S(5) -162(2)
C(4) C(3) C(7) S(6) 12(3)
C(7) C(3) C(4) S(2) 177(2)
C(7) C(3) C(4) O(3) -21(3)
S(3) C(5) C(6) S(4) 3(3)
S(3) C(5) C(6) O(2) 179(2)
O(1) C(5) C(6) S(4) -177(2)
O(1) C(5) C(6) O(2) -2(3)
Se(1) C(8) C(9) Se(2) -6(3)
Se(1) C(8) C(9) S(6) 177.1(14)
S(5) C(8) C(9) Se(2) -175.3(13)
S(5) C(8) C(9) S(6) 7(3)
O(1) C(10) C(11) O(2) 50(3)
Se(1) C(12) C(13) Se(2) -30(4)
S(7) C(14) C(15) S(9) -4(3)
S(7) C(14) C(15) S(10) -179.8(11)
S(8) C(14) C(15) S(9) -178.2(14)
S(8) C(14) C(15) S(10) 6(3)
S(7) C(16) C(17) S(8) -11(2)
S(7) C(16) C(17) O(6) 180(2)
S(7) C(16) C(20) S(11) 10(3)
S(7) C(16) C(20) S(12) 179.0(14)
C(17) C(16) C(20) S(11) -178(2)
C(17) C(16) C(20) S(12) -9(3)
C(20) C(16) C(17) S(8) 177(2)
C(20) C(16) C(17) O(6) 8(4)
S(9) C(18) C(19) S(10) -0(2)
S(9) C(18) C(19) O(5) -179(2)
O(4) C(18) C(19) S(10) 179.0(19)
O(4) C(18) C(19) O(5) -0(5)
Se(3) C(21) C(22) Se(4) -17(4)
Se(3) C(21) C(22) S(12) 177.0(17)
S(11) C(21) C(22) Se(4) 177.9(14)
S(11) C(21) C(22) S(12) 12(3)
O(4) C(23) C(24) O(5) 57(3)
Se(3) C(25) C(26) Se(4) -44(3)
Cl(5) C(27) C(28) Cl(6) -67(4)

_cod_duplicate_entry 7201053
